data_2106716
loop_
_publ_author_name
'Noel, H.'
'Potel, M.'
'Padiou, J.'

_publ_section_title
;
 Structure cristalline de Cr U8 S17
;
_journal_name_full 'Acta Crystallographica B (24,1968-38,1982)'
_journal_page_first 2634
_journal_page_last 2637
_journal_volume 31
_journal_year 1975
_chemical_formula_sum 'Cr S17 U8'
_chemical_name_systematic 'Cr U8 S17'
_space_group_IT_number 12
_symmetry_space_group_name_Hall '-C 2y'
_symmetry_space_group_name_H-M 'C 1 2/m 1'
_cell_angle_alpha 90
_cell_angle_beta 101.35
_cell_angle_gamma 90
_cell_formula_units_Z 2
_cell_length_a 13.29
_cell_length_b 8.423
_cell_length_c 10.427
_cell_volume 1144.389
_citation_journal_id_ASTM ACBCAR
_cod_data_source_file Noel_ACBCAR_1975_94.cif
_cod_data_source_block Cr1S17U8
_cod_original_formula_sum 'Cr1 S17 U8'
_cod_database_code 2106716

loop_
_symmetry_equiv_pos_as_xyz
x,y,z
-x,y,-z
-x,-y,-z
x,-y,z
x+1/2,y+1/2,z
-x+1/2,y+1/2,-z
-x+1/2,-y+1/2,-z
x+1/2,-y+1/2,z

loop_
_atom_site_label
_atom_site_type_symbol
_atom_site_fract_x
_atom_site_fract_y
_atom_site_fract_z
_atom_site_occupancy
_atom_site_U_iso_or_equiv
U1 U+3 0.05888 0.24451 0.70435 1 0.0
U3 U+3 0.68206 0 0.02194 1 0.0
U2 U+3 0.20477 0 0.4552 1 0.0
Cr1 Cr+3 0 0 0 1 0.0
S2 S-2 0.1327 0.1889 0.9735 1 0.0
S3 S-2 0.2106 0 0.7219 1 0.0
S7 S-2 0 0 0.5 1 0.0
S1 S-2 0.1273 0.3051 0.467 1 0.0
S5 S-2 0.3021 0 0.2433 1 0.0
S6 S-2 0.5202 0 0.1667 1 0.0
S4 S-2 0.0569 0 0.2259 1 0.0
